data_2203006
loop_
_publ_author_name
'Stacy, Vanessa L.'
'Crundwell, Guy'
'Updegraff III, James B.'
'Zeller, Matthias'
'Hunter, Allen D.'

_publ_section_title
;
 4-Bromothiophene-2-carboxaldehyde
;
_journal_issue 11
_journal_name_full 'Acta Crystallographica Section E'
_journal_page_first o1812
_journal_page_last o1813
_journal_paper_doi 10.1107/S1600536803023419
_journal_volume 59
_journal_year 2003
_chemical_formula_iupac 'C5 H3 Br O S'
_chemical_formula_moiety 'C5 H3 Br O S'
_chemical_formula_sum 'C5 H3 Br O S'
_chemical_formula_weight 191.04
_chemical_melting_point 318
_chemical_name_common 4-bromo-2-thenaldehye
_chemical_name_systematic
;
4-bromothiophene-2-carboxaldehyde
;
_space_group_IT_number 14
_symmetry_cell_setting monoclinic
_symmetry_space_group_name_Hall '-P 2ybc'
_symmetry_space_group_name_H-M 'P 1 21/c 1'
_atom_sites_solution_hydrogens geom
_atom_sites_solution_primary direct
_atom_sites_solution_secondary difmap
_cell_angle_alpha 90.00
_cell_angle_beta 90.788(2)
_cell_angle_gamma 90.00
_cell_formula_units_Z 4
_cell_length_a 4.1169(4)
_cell_length_b 8.4929(8)
_cell_length_c 17.1626(16)
_cell_measurement_reflns_used 5955
_cell_measurement_temperature 100(2)
_cell_measurement_theta_max 28.30
_cell_measurement_theta_min 2.37
_cell_volume 600.02(10)
_computing_cell_refinement SMART
_computing_data_collection 'SMART (Bruker, 1997)'
_computing_data_reduction 'SAINT (Bruker, 1997)'
_computing_molecular_graphics 'SHELXTL (Bruker, 1997)'
_computing_publication_material SHELXTL
_computing_structure_refinement 'SHELXL97 (Sheldrick, 1997)'
_computing_structure_solution 'SHELXS97 (Sheldrick, 1997)'
_diffrn_ambient_temperature 100(2)
_diffrn_measured_fraction_theta_full 0.999
_diffrn_measured_fraction_theta_max 0.999
_diffrn_measurement_device_type 'Bruker SMART CCD area-detector'
_diffrn_measurement_method \w
_diffrn_radiation_monochromator graphite
_diffrn_radiation_source 'fine-focus sealed tube'
_diffrn_radiation_type MoK\a
_diffrn_radiation_wavelength 0.71073
_diffrn_reflns_av_R_equivalents 0.0344
_diffrn_reflns_av_sigmaI/netI 0.0318
_diffrn_reflns_limit_h_max 5
_diffrn_reflns_limit_h_min -5
_diffrn_reflns_limit_k_max 11
_diffrn_reflns_limit_k_min -11
_diffrn_reflns_limit_l_max 22
_diffrn_reflns_limit_l_min -22
_diffrn_reflns_number 5955
_diffrn_reflns_theta_full 28.30
_diffrn_reflns_theta_max 28.30
_diffrn_reflns_theta_min 2.37
_diffrn_standards_decay_% 0
_diffrn_standards_number 0
_exptl_absorpt_coefficient_mu 7.082
_exptl_absorpt_correction_T_max 0.159
_exptl_absorpt_correction_T_min 0.141
_exptl_absorpt_correction_type multi-scan
_exptl_absorpt_process_details '(Blessing, 1995)'
_exptl_crystal_colour colorless
_exptl_crystal_density_diffrn 2.115
_exptl_crystal_density_method 'not measured'
_exptl_crystal_description needle
_exptl_crystal_F_000 368
_exptl_crystal_size_max 0.26
_exptl_crystal_size_mid 0.26
_exptl_crystal_size_min 0.26
_refine_diff_density_max 0.504
_refine_diff_density_min -0.322
_refine_ls_extinction_method none
_refine_ls_goodness_of_fit_ref 1.046
_refine_ls_hydrogen_treatment constr
_refine_ls_matrix_type full
_refine_ls_number_parameters 73
_refine_ls_number_reflns 1499
_refine_ls_number_restraints 0
_refine_ls_restrained_S_all 1.046
_refine_ls_R_factor_all 0.0210
_refine_ls_R_factor_gt 0.0193
_refine_ls_shift/su_max 0.004
_refine_ls_shift/su_mean 0.000
_refine_ls_structure_factor_coef Fsqd
_refine_ls_weighting_details 'calc w = 1/[\s^2^(Fo^2^)+(0.0039P)^2^+0.449P] where P = (Fo^2^+2Fc^2^)/3'
_refine_ls_weighting_scheme calc
_refine_ls_wR_factor_gt 0.0466
_refine_ls_wR_factor_ref 0.0474
_reflns_number_gt 1408
_reflns_number_total 1499
_reflns_threshold_expression I>2\s(I)
_cod_data_source_file ww6132.cif
_cod_data_source_block I
_cod_original_sg_symbol_H-M 'P 21/c'
_cod_database_code 2203006
_cod_database_fobs_code 2203006

loop_
_symmetry_equiv_pos_as_xyz
'x, y, z'
'-x, y+1/2, -z+1/2'
'-x, -y, -z'
'x, -y-1/2, z-1/2'

loop_
_atom_site_label
_atom_site_fract_x
_atom_site_fract_y
_atom_site_fract_z
_atom_site_U_iso_or_equiv
_atom_site_adp_type
_atom_site_calc_flag
_atom_site_refinement_flags
_atom_site_occupancy
_atom_site_disorder_assembly
_atom_site_disorder_group
_atom_site_type_symbol
Br1 0.56152(4) 0.61751(2) 0.386801(10) 0.01665(7) Uani d . 1 . . Br
C5 0.7032(4) 0.3447(2) 0.29427(10) 0.0158(3) Uani d . 1 . . C
H5A 0.5908 0.3882 0.2506 0.019 Uiso calc R 1 . . H
C4 0.7335(4) 0.4173(2) 0.36537(10) 0.0143(3) Uani d . 1 . . C
C3 0.9122(4) 0.3287(2) 0.42095(10) 0.0153(3) Uani d . 1 . . C
H3A 0.9551 0.3617 0.4730 0.018 Uiso calc R 1 . . H
C2 1.0159(4) 0.1885(2) 0.39000(10) 0.0147(3) Uani d . 1 . . C
S1 0.89385(11) 0.16559(5) 0.29431(2) 0.01622(10) Uani d . 1 . . S
O1 1.3051(3) -0.05117(17) 0.40139(8) 0.0245(3) Uani d . 1 . . O
C1 1.2162(4) 0.0717(2) 0.43016(11) 0.0182(4) Uani d . 1 . . C
H1A 1.2817 0.0932 0.4824 0.022 Uiso calc R 1 . . H

loop_
_atom_site_aniso_label
_atom_site_aniso_U_11
_atom_site_aniso_U_22
_atom_site_aniso_U_33
_atom_site_aniso_U_12
_atom_site_aniso_U_13
_atom_site_aniso_U_23
Br1 0.01927(10) 0.01518(11) 0.01542(11) 0.00351(6) -0.00299(7) -0.00154(6)
C5 0.0173(8) 0.0155(8) 0.0146(8) 0.0009(6) -0.0031(6) 0.0004(7)
C4 0.0136(7) 0.0134(7) 0.0160(8) 0.0001(6) -0.0003(6) -0.0001(6)
C3 0.0161(8) 0.0170(8) 0.0126(8) -0.0014(6) -0.0016(6) 0.0004(6)
C2 0.0146(8) 0.0162(8) 0.0134(8) -0.0012(6) -0.0014(6) 0.0003(6)
S1 0.0191(2) 0.0160(2) 0.0135(2) 0.00151(16) -0.00205(16) -0.00237(16)
O1 0.0281(7) 0.0200(7) 0.0254(7) 0.0068(6) -0.0027(6) -0.0005(6)
C1 0.0179(8) 0.0192(8) 0.0173(9) 0.0004(7) -0.0025(7) 0.0023(7)

loop_
_atom_type_symbol
_atom_type_description
_atom_type_scat_dispersion_real
_atom_type_scat_dispersion_imag
_atom_type_scat_source
C C 0.0033 0.0016 'International Tables Vol C Tables 4.2.6.8 and 6.1.1.4'
H H 0.0000 0.0000 'International Tables Vol C Tables 4.2.6.8 and 6.1.1.4'
O O 0.0106 0.0060 'International Tables Vol C Tables 4.2.6.8 and 6.1.1.4'
S S 0.1246 0.1234 'International Tables Vol C Tables 4.2.6.8 and 6.1.1.4'
Br Br -0.2901 2.4595 'International Tables Vol C Tables 4.2.6.8 and 6.1.1.4'

loop_
_geom_angle_atom_site_label_1
_geom_angle_atom_site_label_2
_geom_angle_atom_site_label_3
_geom_angle
_geom_angle_publ_flag
C4 C5 S1 111.27(14) yes
C4 C5 H5A 124.4 no
S1 C5 H5A 124.4 no
C5 C4 C3 113.67(16) yes
C5 C4 Br1 123.40(14) yes
C3 C4 Br1 122.92(13) yes
C2 C3 C4 111.23(16) yes
C2 C3 H3A 124.4 no
C4 C3 H3A 124.4 no
C3 C2 C1 125.71(16) yes
C3 C2 S1 112.23(13) yes
C1 C2 S1 122.03(14) yes
C5 S1 C2 91.61(9) yes
O1 C1 C2 124.39(18) yes
O1 C1 H1A 117.8 no
C2 C1 H1A 117.8 no

loop_
_geom_bond_atom_site_label_1
_geom_bond_atom_site_label_2
_geom_bond_site_symmetry_2
_geom_bond_distance
_geom_bond_publ_flag
Br1 C4 . 1.8804(18) yes
C5 C4 . 1.371(2) yes
C5 S1 . 1.7118(19) yes
C5 H5A . 0.9500 no
C4 C3 . 1.414(2) yes
C3 C2 . 1.374(2) yes
C3 H3A . 0.9500 no
C2 C1 . 1.457(2) yes
C2 S1 . 1.7218(17) yes
O1 C1 . 1.213(2) yes
C1 H1A . 0.9500 no

loop_
_cod_related_entry_id
_cod_related_entry_database
_cod_related_entry_code
1 ChemSpider 79204
